data_7223637
loop_
_publ_author_name
'Xu, Cong'
'Kirillov, Alexander M.'
'Shu, Yubo'
'Liu, Yan'
'Guo, Lirong'
'Yang, Lizi'
'Dou, Wei'
'Liu, Wei'
'Chen, Chunyang'
'Huang, Xin'
'Zhang, Jiayao'
'Liu, Weisheng'

_publ_section_title
;
 Photoluminescence enhancement induced by a halide anion encapsulation in
 a series of novel lanthanide(iii) coordination polymers
;
_journal_issue 7
_journal_name_full CrystEngComm
_journal_page_first 1190
_journal_paper_doi 10.1039/C5CE01901J
_journal_volume 18
_journal_year 2016
_chemical_formula_moiety 'C34 H24 Eu N4 O9, 0.5(Br), 0.5(Cl), H2 O'
_chemical_formula_sum 'C34 H26 Br0.5 Cl0.5 Eu N4 O10'
_chemical_formula_weight 860.23
_chemical_name_systematic
;
 ?
;
_space_group_crystal_system monoclinic
_space_group_IT_number 14
_space_group_name_Hall '-P 2ybc'
_space_group_name_H-M_alt 'P 1 21/c 1'
_symmetry_space_group_name_Hall '-P 2ybc'
_symmetry_space_group_name_H-M 'P 1 21/c 1'
_atom_sites_solution_hydrogens mixed
_audit_creation_date 2015-11-30
_audit_creation_method
;
Olex2 1.2
(compiled 2015.09.30 svn.r3233 for OlexSys, GUI svn.r5103)
;
_audit_update_record
;
2015-12-09 deposited with the CCDC.
2015-12-30 downloaded from the CCDC.
;
_cell_angle_alpha 90
_cell_angle_beta 111.624(5)
_cell_angle_gamma 90
_cell_formula_units_Z 4
_cell_length_a 8.8847(13)
_cell_length_b 20.515(3)
_cell_length_c 18.2437(18)
_cell_measurement_reflns_used 4873
_cell_measurement_temperature 293(2)
_cell_measurement_theta_max 23.652
_cell_measurement_theta_min 2.402
_cell_volume 3091.2(7)
_computing_cell_refinement 'SAINT v7.60A (Bruker, 2009)'
_computing_data_reduction 'SAINT v7.60A (Bruker, 2009)'
_computing_molecular_graphics 'Olex2 (Dolomanov et al., 2009)'
_computing_publication_material 'Olex2 (Dolomanov et al., 2009)'
_computing_structure_refinement 'XL (Sheldrick, 2008)'
_computing_structure_solution 'XS (Sheldrick, 2008)'
_diffrn_ambient_temperature 293(2)
_diffrn_measured_fraction_theta_full 0.983
_diffrn_measured_fraction_theta_max 0.913
_diffrn_measurement_device_type 'Bruker APEX-II CCD'
_diffrn_measurement_method '\f and \w scans'
_diffrn_radiation_monochromator graphite
_diffrn_radiation_type MoK\a
_diffrn_radiation_wavelength 0.71073
_diffrn_reflns_av_R_equivalents 0.0571
_diffrn_reflns_av_unetI/netI 0.0590
_diffrn_reflns_laue_measured_fraction_full 0.983
_diffrn_reflns_laue_measured_fraction_max 0.913
_diffrn_reflns_limit_h_max 10
_diffrn_reflns_limit_h_min -10
_diffrn_reflns_limit_k_max 25
_diffrn_reflns_limit_k_min -24
_diffrn_reflns_limit_l_max 22
_diffrn_reflns_limit_l_min -21
_diffrn_reflns_number 21582
_diffrn_reflns_point_group_measured_fraction_full 0.983
_diffrn_reflns_point_group_measured_fraction_max 0.913
_diffrn_reflns_theta_full 25.000
_diffrn_reflns_theta_max 26.085
_diffrn_reflns_theta_min 1.558
_diffrn_standards_number 0
_exptl_absorpt_coefficient_mu 2.788
_exptl_absorpt_correction_T_max 0.7453
_exptl_absorpt_correction_T_min 0.5551
_exptl_absorpt_correction_type multi-scan
_exptl_absorpt_process_details SADABS
_exptl_crystal_colour 'dull light yellow'
_exptl_crystal_colour_lustre dull
_exptl_crystal_colour_modifier light
_exptl_crystal_colour_primary yellow
_exptl_crystal_density_diffrn 1.848
_exptl_crystal_description plate
_exptl_crystal_F_000 1708
_exptl_crystal_preparation Luminescent
_exptl_crystal_recrystallization_method 'Hydrothermal synthesis method'
_exptl_crystal_size_max 0.2
_exptl_crystal_size_mid 0.16
_exptl_crystal_size_min 0.14
_refine_diff_density_max 0.867
_refine_diff_density_min -3.323
_refine_diff_density_rms 0.182
_refine_ls_extinction_method none
_refine_ls_goodness_of_fit_ref 1.066
_refine_ls_hydrogen_treatment constr
_refine_ls_matrix_type full
_refine_ls_number_parameters 458
_refine_ls_number_reflns 5597
_refine_ls_number_restraints 0
_refine_ls_restrained_S_all 1.066
_refine_ls_R_factor_all 0.0865
_refine_ls_R_factor_gt 0.0562
_refine_ls_shift/su_max 0.001
_refine_ls_shift/su_mean 0.000
_refine_ls_structure_factor_coef Fsqd
_refine_ls_weighting_details
;
 w=1/[\s^2^(Fo^2^)+(0.0721P)^2^+23.6354P]
 where P=(Fo^2^+2Fc^2^)/3
;
_refine_ls_weighting_scheme calc
_refine_ls_wR_factor_gt 0.1379
_refine_ls_wR_factor_ref 0.1564
_reflns_Friedel_coverage 0.000
_reflns_number_gt 4099
_reflns_number_total 5597
_reflns_threshold_expression 'I > 2\s(I)'
_cod_data_source_file c5ce01901j2.cif
_cod_data_source_block p21nnnnnnnn
_cod_depositor_comments 'Adding full bibliography for 7223636--7223644.cif.'
_cod_original_formula_sum 'C34 H26 Br0.50 Cl0.50 Eu N4 O10'
_cod_database_code 7223637
_audit_block_doi 10.5517/cc13t0hf
_shelxl_version_number 2013-2
_shelx_space_group_comment
;
The symmetry employed for this shelxl refinement is uniquely defined
by the following loop, which should always be used as a source of
symmetry information in preference to the above space-group names.
They are only intended as comments.
;
_olex2_refinement_description
;
1. Fixed Uiso
 At 1.2 times of:
  All C(H) groups
 At 1.5 times of:
  All O(H,H) groups
2.a Free rotating group:
 O10(H10A,H10B)
2.b Rotating group:
 O9(H9A,H9B)
2.c Aromatic/amide H refined with riding coordinates:
 C6(H6), C23(H23), C20(H20), C7(H7), C24(H24), C21(H21), C3(H3), C25(H25),
 C12(H12), C15(H15), C29(H29), C26(H26), C8(H8), C10(H10), C33(H33), C13(H13),
 C9(H9), C27(H27), C16(H16), C4(H4), C30(H30), C32(H32)
;
_olex2_submission_special_instructions 'No special instructions were received'

loop_
_space_group_symop_operation_xyz
'x, y, z'
'-x, y+1/2, -z+1/2'
'-x, -y, -z'
'x, -y-1/2, z-1/2'

loop_
_atom_site_label
_atom_site_type_symbol
_atom_site_fract_x
_atom_site_fract_y
_atom_site_fract_z
_atom_site_U_iso_or_equiv
_atom_site_adp_type
_atom_site_occupancy
_atom_site_site_symmetry_order
_atom_site_calc_flag
_atom_site_refinement_flags_posn
_atom_site_refinement_flags_adp
_atom_site_refinement_flags_occupancy
Eu1 Eu 0.24299(5) -0.51280(2) -0.45048(2) 0.02410(16) Uani 1 1 d . . .
O1 O 0.5150(7) -0.4800(4) -0.3870(4) 0.0446(17) Uani 1 1 d . . .
O2 O 0.6492(7) -0.4447(3) -0.4609(3) 0.0382(16) Uani 1 1 d . . .
O6 O 0.1599(8) -0.3201(3) -0.3829(4) 0.0457(18) Uani 1 1 d . . .
O5 O 0.2222(8) -0.4240(3) -0.3797(4) 0.0434(17) Uani 1 1 d . . .
O4 O 1.7876(7) -0.3222(3) 0.3494(3) 0.0395(16) Uani 1 1 d . . .
O9 O 0.1137(7) -0.6219(3) -0.4927(4) 0.0375(15) Uani 1 1 d . . .
H9A H 0.0170 -0.6173 -0.5284 0.056 Uiso 1 1 d GR . .
H9B H 0.1056 -0.6425 -0.4526 0.056 Uiso 1 1 d GR . .
O3 O 1.6635(7) -0.4170(3) 0.3433(3) 0.0355(15) Uani 1 1 d . . .
N4 N 0.8666(9) -0.3543(4) 0.0845(4) 0.0342(18) Uani 1 1 d . . .
N2 N 1.2613(8) -0.3180(4) -0.0039(4) 0.0327(18) Uani 1 1 d . . .
N1 N 1.0876(8) -0.3337(4) -0.1209(4) 0.0342(18) Uani 1 1 d . . .
N3 N 0.7064(9) -0.3398(4) -0.0363(4) 0.0323(17) Uani 1 1 d . . .
C22 C 0.5801(10) -0.3491(5) -0.1131(5) 0.032(2) Uani 1 1 d . . .
C6 C 0.8995(11) -0.4206(5) -0.1841(5) 0.044(3) Uani 1 1 d . . .
H6 H 0.9217 -0.4394 -0.1348 0.053 Uiso 1 1 calc R . .
C18 C 0.2379(10) -0.3689(5) -0.3491(5) 0.032(2) Uani 1 1 d . . .
C23 C 0.5492(12) -0.4093(5) -0.1475(5) 0.038(2) Uani 1 1 d . . .
H23 H 0.6037 -0.4458 -0.1201 0.046 Uiso 1 1 calc R . .
C20 C 0.3851(11) -0.3017(5) -0.2287(5) 0.041(2) Uani 1 1 d . . .
H20 H 0.3298 -0.2653 -0.2558 0.049 Uiso 1 1 calc R . .
C7 C 0.7859(11) -0.4478(5) -0.2506(5) 0.041(2) Uani 1 1 d . . .
H7 H 0.7281 -0.4843 -0.2456 0.049 Uiso 1 1 calc R . .
C19 C 0.3545(10) -0.3620(4) -0.2653(5) 0.0289(19) Uani 1 1 d . . .
C1 C 0.6295(10) -0.4508(5) -0.3965(5) 0.030(2) Uani 1 1 d . . .
C24 C 0.4367(12) -0.4155(5) -0.2230(5) 0.040(2) Uani 1 1 d . . .
H24 H 0.4153 -0.4566 -0.2461 0.048 Uiso 1 1 calc R . .
C11 C 1.3709(10) -0.3300(5) 0.0760(5) 0.032(2) Uani 1 1 d . . .
C2 C 0.7564(10) -0.4218(5) -0.3246(5) 0.032(2) Uani 1 1 d . . .
C21 C 0.4975(12) -0.2944(5) -0.1518(5) 0.043(2) Uani 1 1 d . . .
H21 H 0.5163 -0.2538 -0.1273 0.051 Uiso 1 1 calc R . .
C14 C 1.5737(10) -0.3511(4) 0.2301(5) 0.030(2) Uani 1 1 d . . .
C3 C 0.8406(11) -0.3668(5) -0.3301(5) 0.037(2) Uani 1 1 d . . .
H3 H 0.8226 -0.3489 -0.3794 0.044 Uiso 1 1 calc R . .
C25 C 0.7424(11) -0.3809(5) 0.0243(5) 0.037(2) Uani 1 1 d . . .
H25 H 0.6917 -0.4204 0.0250 0.045 Uiso 1 1 calc R . .
C12 C 1.4947(11) -0.2864(5) 0.1117(5) 0.037(2) Uani 1 1 d . . .
H12 H 1.5105 -0.2504 0.0844 0.044 Uiso 1 1 calc R . .
C15 C 1.4497(11) -0.3946(5) 0.1916(5) 0.040(2) Uani 1 1 d . . .
H15 H 1.4353 -0.4313 0.2182 0.048 Uiso 1 1 calc R . .
C29 C 1.0728(10) -0.3549(5) 0.2167(5) 0.035(2) Uani 1 1 d . . .
H29 H 1.1286 -0.3230 0.2007 0.042 Uiso 1 1 calc R . .
C17 C 1.6834(10) -0.3639(4) 0.3140(5) 0.029(2) Uani 1 1 d . . .
C26 C 0.8092(12) -0.2871(5) -0.0147(6) 0.046(3) Uani 1 1 d . . .
H26 H 0.8101 -0.2517 -0.0464 0.056 Uiso 1 1 calc R . .
C5 C 0.9795(9) -0.3650(5) -0.1918(5) 0.031(2) Uani 1 1 d . . .
C8 C 1.1932(11) -0.3628(5) -0.0576(5) 0.040(2) Uani 1 1 d . . .
H8 H 1.2152 -0.4073 -0.0522 0.048 Uiso 1 1 calc R . .
C10 C 1.2013(12) -0.2574(5) -0.0336(5) 0.041(2) Uani 1 1 d . . .
H10 H 1.2296 -0.2175 -0.0080 0.049 Uiso 1 1 calc R . .
C33 C 0.8551(10) -0.4327(5) 0.1843(5) 0.033(2) Uani 1 1 d . . .
H33 H 0.7653 -0.4526 0.1471 0.040 Uiso 1 1 calc R . .
C28 C 0.9333(10) -0.3818(5) 0.1632(5) 0.031(2) Uani 1 1 d . . .
C13 C 1.5946(11) -0.2977(5) 0.1889(5) 0.040(2) Uani 1 1 d . . .
H13 H 1.6780 -0.2685 0.2139 0.048 Uiso 1 1 calc R . .
C9 C 1.0926(11) -0.2679(5) -0.1076(5) 0.040(2) Uani 1 1 d . . .
H9 H 1.0327 -0.2362 -0.1428 0.048 Uiso 1 1 calc R . .
C27 C 0.9080(13) -0.2962(5) 0.0604(5) 0.046(3) Uani 1 1 d . . .
H27 H 0.9897 -0.2682 0.0905 0.056 Uiso 1 1 calc R . .
C16 C 1.3472(11) -0.3840(5) 0.1143(5) 0.041(2) Uani 1 1 d . . .
H16 H 1.2640 -0.4131 0.0890 0.049 Uiso 1 1 calc R . .
C4 C 0.9507(11) -0.3376(5) -0.2640(5) 0.040(2) Uani 1 1 d . . .
H4 H 1.0045 -0.2998 -0.2684 0.048 Uiso 1 1 calc R . .
C30 C 1.1291(11) -0.3756(5) 0.2943(5) 0.034(2) Uani 1 1 d . . .
H30 H 1.2223 -0.3571 0.3306 0.041 Uiso 1 1 calc R . .
C32 C 0.9135(11) -0.4534(5) 0.2620(5) 0.032(2) Uani 1 1 d . . .
H32 H 0.8624 -0.4876 0.2770 0.038 Uiso 1 1 calc R . .
C31 C 1.0482(10) -0.4236(5) 0.3183(5) 0.033(2) Uani 1 1 d . . .
O8 O 1.2333(8) -0.4216(3) 0.4524(3) 0.0430(17) Uani 1 1 d . . .
C34 C 1.1026(10) -0.4424(4) 0.4036(5) 0.031(2) Uani 1 1 d . . .
Br1 Br 1.0000 -0.5000 0.0000 0.1088(9) Uani 1 2 d S T P
Cl1 Cl 0.5000 -0.5000 0.0000 0.0771(15) Uani 1 2 d S T P
O7 O 1.0168(7) -0.4829(3) 0.4251(3) 0.0299(13) Uani 1 1 d . . .
O10 O 0.4948(12) -0.3277(5) -0.5334(7) 0.080(3) Uani 1 1 d . . .
H10A H 0.5941 -0.3381 -0.5192 0.121 Uiso 1 1 d G . .
H10B H 0.4417 -0.3597 -0.5256 0.121 Uiso 1 1 d G . .

loop_
_atom_site_aniso_label
_atom_site_aniso_U_11
_atom_site_aniso_U_22
_atom_site_aniso_U_33
_atom_site_aniso_U_23
_atom_site_aniso_U_13
_atom_site_aniso_U_12
Eu1 0.0223(2) 0.0320(3) 0.0142(2) -0.00042(18) 0.00220(16) -0.00141(19)
O1 0.027(3) 0.077(5) 0.029(4) -0.011(3) 0.010(3) -0.020(3)
O2 0.033(3) 0.059(5) 0.019(3) -0.009(3) 0.007(3) -0.004(3)
O6 0.049(4) 0.041(4) 0.032(4) 0.004(3) -0.003(3) 0.012(3)
O5 0.047(4) 0.043(4) 0.033(4) -0.012(3) 0.005(3) 0.000(3)
O4 0.039(4) 0.043(4) 0.022(3) -0.001(3) -0.006(3) -0.007(3)
O9 0.037(3) 0.038(4) 0.027(3) -0.002(3) -0.001(3) -0.008(3)
O3 0.036(3) 0.039(4) 0.020(3) 0.010(3) -0.003(3) -0.001(3)
N4 0.040(4) 0.040(5) 0.014(4) 0.000(3) 0.001(3) -0.011(3)
N2 0.032(4) 0.042(5) 0.015(4) -0.001(3) -0.001(3) -0.007(3)
N1 0.030(4) 0.045(5) 0.020(4) 0.001(3) 0.001(3) -0.004(3)
N3 0.036(4) 0.036(5) 0.015(4) 0.002(3) -0.002(3) -0.007(3)
C22 0.033(5) 0.040(6) 0.020(4) 0.001(4) 0.004(4) -0.003(4)
C6 0.043(6) 0.064(7) 0.018(5) 0.003(4) 0.003(4) -0.010(5)
C18 0.023(4) 0.041(6) 0.029(5) -0.009(4) 0.007(4) 0.000(4)
C23 0.048(6) 0.033(6) 0.025(5) 0.004(4) 0.004(4) 0.006(4)
C20 0.038(5) 0.041(6) 0.029(5) 0.002(4) -0.003(4) 0.005(4)
C7 0.039(5) 0.051(7) 0.027(5) 0.002(4) 0.006(4) -0.016(5)
C19 0.030(5) 0.029(5) 0.021(4) -0.004(4) 0.001(4) 0.003(4)
C1 0.025(4) 0.041(6) 0.021(5) -0.002(4) 0.006(4) 0.001(4)
C24 0.049(6) 0.025(5) 0.032(5) -0.002(4) -0.001(4) 0.005(4)
C11 0.031(5) 0.039(6) 0.016(4) 0.000(4) -0.001(4) -0.001(4)
C2 0.025(4) 0.046(6) 0.023(5) -0.005(4) 0.007(4) -0.003(4)
C21 0.051(6) 0.036(6) 0.030(5) -0.007(4) 0.003(5) -0.001(5)
C14 0.028(5) 0.035(5) 0.020(4) 0.005(4) 0.002(4) 0.002(4)
C3 0.040(5) 0.049(6) 0.015(4) 0.002(4) 0.001(4) -0.008(4)
C25 0.039(5) 0.046(6) 0.019(4) 0.007(4) 0.001(4) -0.010(4)
C12 0.035(5) 0.039(6) 0.026(5) 0.011(4) -0.001(4) -0.004(4)
C15 0.038(5) 0.037(6) 0.030(5) 0.012(4) -0.005(4) -0.007(4)
C29 0.029(5) 0.045(6) 0.026(5) 0.005(4) 0.003(4) -0.012(4)
C17 0.023(4) 0.033(5) 0.022(5) 0.003(4) -0.001(4) 0.006(4)
C26 0.046(6) 0.045(6) 0.033(5) 0.005(5) -0.004(5) -0.020(5)
C5 0.017(4) 0.046(6) 0.020(4) -0.003(4) -0.004(3) -0.007(4)
C8 0.041(5) 0.042(6) 0.023(5) 0.006(4) -0.007(4) -0.006(4)
C10 0.048(6) 0.043(6) 0.021(5) -0.002(4) -0.001(4) 0.000(5)
C33 0.027(5) 0.043(6) 0.022(5) -0.001(4) 0.001(4) -0.006(4)
C28 0.029(5) 0.043(6) 0.018(4) 0.007(4) 0.007(4) 0.004(4)
C13 0.037(5) 0.046(6) 0.024(5) -0.002(4) -0.003(4) -0.011(4)
C9 0.041(5) 0.043(6) 0.025(5) 0.002(4) 0.001(4) 0.000(4)
C27 0.061(7) 0.044(6) 0.028(5) 0.007(4) 0.008(5) -0.031(5)
C16 0.035(5) 0.045(6) 0.030(5) -0.002(4) -0.004(4) -0.014(4)
C4 0.039(5) 0.049(6) 0.027(5) -0.003(4) 0.006(4) -0.015(5)
C30 0.036(5) 0.044(6) 0.018(4) 0.001(4) 0.006(4) -0.008(4)
C32 0.037(5) 0.040(6) 0.024(5) 0.007(4) 0.017(4) -0.001(4)
C31 0.030(5) 0.041(6) 0.026(5) -0.001(4) 0.008(4) 0.003(4)
O8 0.041(4) 0.057(5) 0.022(3) 0.009(3) 0.002(3) -0.011(3)
C34 0.030(5) 0.039(6) 0.019(4) 0.000(4) 0.004(4) 0.003(4)
Br1 0.112(2) 0.122(2) 0.0793(16) 0.0140(14) 0.0200(15) -0.0164(16)
Cl1 0.092(3) 0.081(4) 0.064(3) -0.017(2) 0.035(3) -0.055(3)
O7 0.026(3) 0.041(4) 0.021(3) 0.006(3) 0.008(2) 0.001(3)
O10 0.081(6) 0.069(6) 0.087(7) 0.021(5) 0.025(6) 0.008(5)

loop_
_atom_type_symbol
_atom_type_description
_atom_type_scat_dispersion_real
_atom_type_scat_dispersion_imag
_atom_type_scat_source
C C 0.0033 0.0016 'International Tables Vol C Tables 4.2.6.8 and 6.1.1.4'
H H 0.0000 0.0000 'International Tables Vol C Tables 4.2.6.8 and 6.1.1.4'
Br Br -0.2901 2.4595 'International Tables Vol C Tables 4.2.6.8 and 6.1.1.4'
Cl Cl 0.1484 0.1585 'International Tables Vol C Tables 4.2.6.8 and 6.1.1.4'
Eu Eu -0.1578 3.6682 'International Tables Vol C Tables 4.2.6.8 and 6.1.1.4'
N N 0.0061 0.0033 'International Tables Vol C Tables 4.2.6.8 and 6.1.1.4'
O O 0.0106 0.0060 'International Tables Vol C Tables 4.2.6.8 and 6.1.1.4'

loop_
_geom_angle_atom_site_label_1
_geom_angle_atom_site_label_2
_geom_angle_atom_site_label_3
_geom_angle
_geom_angle_site_symmetry_1
_geom_angle_site_symmetry_3
O1 Eu1 Eu1 155.71(19) . 3_544
O1 Eu1 O9 132.6(2) . .
O1 Eu1 O8 84.1(2) . 1_454
O1 Eu1 C34 109.1(2) . 1_454
O1 Eu1 O7 139.7(2) . 3_645
O1 Eu1 O7 135.5(2) . 1_454
O2 Eu1 Eu1 112.45(14) 3_644 3_544
O2 Eu1 O1 80.7(2) 3_644 .
O2 Eu1 O9 73.2(2) 3_644 .
O2 Eu1 O8 73.2(2) 3_644 1_454
O2 Eu1 C34 72.3(2) 3_644 1_454
O2 Eu1 O7 138.9(2) 3_644 3_645
O2 Eu1 O7 82.0(2) 3_644 1_454
O5 Eu1 Eu1 81.58(16) . 3_544
O5 Eu1 O1 77.1(2) . .
O5 Eu1 O2 146.3(2) . 3_644
O5 Eu1 O9 139.9(2) . .
O5 Eu1 O3 95.6(2) . 3_745
O5 Eu1 O8 79.6(2) . 1_454
O5 Eu1 C34 91.4(2) . 1_454
O5 Eu1 O7 69.7(2) . 3_645
O5 Eu1 O7 96.5(2) . 1_454
O9 Eu1 Eu1 71.70(15) . 3_544
O9 Eu1 O8 123.1(2) . 1_454
O9 Eu1 C34 99.8(2) . 1_454
O9 Eu1 O7 71.2(2) . 3_645
O3 Eu1 Eu1 116.57(15) 3_745 3_544
O3 Eu1 O1 77.3(2) 3_745 .
O3 Eu1 O2 104.0(2) 3_745 3_644
O3 Eu1 O9 71.7(2) 3_745 .
O3 Eu1 O8 161.4(2) 3_745 1_454
O3 Eu1 C34 171.5(2) 3_745 1_454
O3 Eu1 O7 83.7(2) 3_745 3_645
O3 Eu1 O7 146.9(2) 3_745 1_454
O8 Eu1 Eu1 80.67(14) 1_454 3_544
O8 Eu1 C34 25.7(2) 1_454 1_454
C34 Eu1 Eu1 59.68(18) 1_454 3_544
O7 Eu1 Eu1 36.16(13) 1_454 3_544
O7 Eu1 Eu1 35.74(13) 3_645 3_544
O7 Eu1 O9 79.4(2) 1_454 .
O7 Eu1 O8 51.57(19) 1_454 1_454
O7 Eu1 O8 110.7(2) 3_645 1_454
O7 Eu1 C34 94.2(2) 3_645 1_454
O7 Eu1 C34 26.4(2) 1_454 1_454
O7 Eu1 O7 71.9(2) 1_454 3_645
C1 O1 Eu1 144.1(6) . .
C1 O2 Eu1 147.8(6) . 3_644
C18 O5 Eu1 163.7(7) . .
Eu1 O9 H9A 110.4 . .
Eu1 O9 H9B 110.2 . .
H9A O9 H9B 108.5 . .
C17 O3 Eu1 146.6(5) . 3_745
C25 N4 C28 124.0(8) . .
C25 N4 C27 109.1(7) . .
C27 N4 C28 126.7(7) . .
C8 N2 C11 125.8(8) . .
C8 N2 C10 109.4(7) . .
C10 N2 C11 124.6(8) . .
C8 N1 C5 126.8(8) . .
C8 N1 C9 108.8(8) . .
C9 N1 C5 124.3(7) . .
C25 N3 C22 125.6(8) . .
C25 N3 C26 109.1(7) . .
C26 N3 C22 125.3(8) . .
C23 C22 N3 121.1(8) . .
C23 C22 C21 121.4(8) . .
C21 C22 N3 117.5(8) . .
C7 C6 H6 120.5 . .
C5 C6 H6 120.5 . .
C5 C6 C7 119.0(9) . .
O6 C18 O5 123.9(8) . .
O6 C18 C19 118.4(8) . .
O5 C18 C19 117.6(8) . .
C22 C23 H23 120.3 . .
C22 C23 C24 119.4(9) . .
C24 C23 H23 120.3 . .
C19 C20 H20 119.3 . .
C19 C20 C21 121.3(9) . .
C21 C20 H20 119.3 . .
C6 C7 H7 119.5 . .
C6 C7 C2 121.0(9) . .
C2 C7 H7 119.5 . .
C20 C19 C18 120.9(8) . .
C20 C19 C24 118.1(8) . .
C24 C19 C18 121.0(8) . .
O1 C1 O2 125.4(8) . .
O1 C1 C2 117.2(8) . .
O2 C1 C2 117.3(8) . .
C23 C24 C19 121.5(9) . .
C23 C24 H24 119.3 . .
C19 C24 H24 119.3 . .
C12 C11 N2 119.3(8) . .
C16 C11 N2 118.7(8) . .
C16 C11 C12 122.0(8) . .
C7 C2 C1 120.7(8) . .
C3 C2 C7 118.3(8) . .
C3 C2 C1 120.9(8) . .
C22 C21 C20 118.2(9) . .
C22 C21 H21 120.9 . .
C20 C21 H21 120.9 . .
C15 C14 C17 119.8(8) . .
C13 C14 C15 118.5(8) . .
C13 C14 C17 121.7(8) . .
C2 C3 H3 119.3 . .
C4 C3 C2 121.4(8) . .
C4 C3 H3 119.3 . .
N4 C25 H25 126.5 . .
N3 C25 N4 107.0(8) . .
N3 C25 H25 126.5 . .
C11 C12 H12 120.9 . .
C13 C12 C11 118.3(9) . .
C13 C12 H12 120.9 . .
C14 C15 H15 119.5 . .
C16 C15 C14 121.0(9) . .
C16 C15 H15 119.5 . .
C28 C29 H29 120.2 . .
C28 C29 C30 119.5(8) . .
C30 C29 H29 120.2 . .
O4 C17 O3 124.6(8) . .
O4 C17 C14 119.0(8) . .
O3 C17 C14 116.4(8) . .
N3 C26 H26 126.3 . .
C27 C26 N3 107.5(9) . .
C27 C26 H26 126.3 . .
C6 C5 N1 118.3(8) . .
C4 C5 N1 120.4(8) . .
C4 C5 C6 121.1(8) . .
N2 C8 N1 108.4(9) . .
N2 C8 H8 125.8 . .
N1 C8 H8 125.8 . .
N2 C10 H10 126.9 . .
C9 C10 N2 106.1(9) . .
C9 C10 H10 126.9 . .
C28 C33 H33 120.7 . .
C32 C33 H33 120.7 . .
C32 C33 C28 118.6(8) . .
C29 C28 N4 118.5(8) . .
C29 C28 C33 121.1(8) . .
C33 C28 N4 120.3(7) . .
C14 C13 C12 121.6(9) . .
C14 C13 H13 119.2 . .
C12 C13 H13 119.2 . .
N1 C9 H9 126.4 . .
C10 C9 N1 107.3(8) . .
C10 C9 H9 126.4 . .
N4 C27 H27 126.3 . .
C26 C27 N4 107.3(8) . .
C26 C27 H27 126.4 . .
C11 C16 C15 118.7(8) . .
C11 C16 H16 120.7 . .
C15 C16 H16 120.7 . .
C3 C4 H4 120.5 . .
C5 C4 C3 119.1(9) . .
C5 C4 H4 120.5 . .
C29 C30 H30 119.7 . .
C31 C30 C29 120.6(8) . .
C31 C30 H30 119.7 . .
C33 C32 H32 119.5 . .
C33 C32 C31 121.0(8) . .
C31 C32 H32 119.5 . .
C30 C31 C32 118.9(8) . .
C30 C31 C34 120.3(8) . .
C32 C31 C34 120.7(8) . .
C34 O8 Eu1 91.7(5) . 1_656
C31 C34 Eu1 162.3(6) . 1_656
O8 C34 Eu1 62.6(5) . 1_656
O8 C34 C31 120.7(8) . .
O8 C34 O7 120.3(8) . .
O7 C34 Eu1 59.7(4) . 1_656
O7 C34 C31 118.9(7) . .
Eu1 O7 Eu1 108.1(2) 1_656 3_645
C34 O7 Eu1 140.1(5) . 3_645
C34 O7 Eu1 93.9(5) . 1_656
H10A O10 H10B 109.5 . .

loop_
_geom_bond_atom_site_label_1
_geom_bond_atom_site_label_2
_geom_bond_distance
_geom_bond_site_symmetry_2
Eu1 Eu1 4.0539(10) 3_544
Eu1 O1 2.361(6) .
Eu1 O2 2.330(6) 3_644
Eu1 O5 2.279(6) .
Eu1 O9 2.504(6) .
Eu1 O3 2.323(6) 3_745
Eu1 O8 2.557(6) 1_454
Eu1 C34 2.878(8) 1_454
Eu1 O7 2.517(6) 3_645
Eu1 O7 2.491(6) 1_454
O1 C1 1.246(10) .
O2 Eu1 2.330(6) 3_644
O2 C1 1.256(10) .
O6 C18 1.244(11) .
O5 C18 1.246(11) .
O4 C17 1.252(10) .
O9 H9A 0.8703 .
O9 H9B 0.8703 .
O3 Eu1 2.322(6) 3_745
O3 C17 1.254(10) .
N4 C25 1.353(11) .
N4 C28 1.451(10) .
N4 C27 1.367(12) .
N2 C11 1.445(10) .
N2 C8 1.317(12) .
N2 C10 1.382(12) .
N1 C5 1.446(10) .
N1 C8 1.331(11) .
N1 C9 1.370(12) .
N3 C22 1.449(10) .
N3 C25 1.333(11) .
N3 C26 1.375(12) .
C22 C23 1.366(13) .
C22 C21 1.384(13) .
C6 H6 0.9300 .
C6 C7 1.379(12) .
C6 C5 1.378(13) .
C18 C19 1.505(11) .
C23 H23 0.9300 .
C23 C24 1.378(12) .
C20 H20 0.9300 .
C20 C19 1.384(13) .
C20 C21 1.399(12) .
C7 H7 0.9300 .
C7 C2 1.384(12) .
C19 C24 1.386(12) .
C1 C2 1.502(11) .
C24 H24 0.9300 .
C11 C12 1.380(12) .
C11 C16 1.368(13) .
C2 C3 1.379(13) .
C21 H21 0.9300 .
C14 C15 1.389(12) .
C14 C17 1.504(11) .
C14 C13 1.380(13) .
C3 H3 0.9300 .
C3 C4 1.378(12) .
C25 H25 0.9300 .
C12 H12 0.9300 .
C12 C13 1.380(12) .
C15 H15 0.9300 .
C15 C16 1.385(12) .
C29 H29 0.9300 .
C29 C28 1.379(12) .
C29 C30 1.384(12) .
C26 H26 0.9300 .
C26 C27 1.339(13) .
C5 C4 1.367(12) .
C8 H8 0.9300 .
C10 H10 0.9300 .
C10 C9 1.357(12) .
C33 H33 0.9300 .
C33 C28 1.386(12) .
C33 C32 1.384(12) .
C13 H13 0.9300 .
C9 H9 0.9300 .
C27 H27 0.9300 .
C16 H16 0.9300 .
C4 H4 0.9300 .
C30 H30 0.9300 .
C30 C31 1.382(13) .
C32 H32 0.9300 .
C32 C31 1.398(12) .
C31 C34 1.501(12) .
O8 Eu1 2.557(6) 1_656
O8 C34 1.249(10) .
C34 Eu1 2.878(8) 1_656
C34 O7 1.283(10) .
O7 Eu1 2.517(6) 3_645
O7 Eu1 2.491(6) 1_656
O10 H10A 0.8500 .
O10 H10B 0.8500 .

loop_
_geom_torsion_atom_site_label_1
_geom_torsion_atom_site_label_2
_geom_torsion_atom_site_label_3
_geom_torsion_atom_site_label_4
_geom_torsion
_geom_torsion_site_symmetry_1
_geom_torsion_site_symmetry_4
Eu1 O1 C1 O2 -26.2(17) . .
Eu1 O1 C1 C2 155.3(8) . .
Eu1 O2 C1 O1 -88.9(13) 3_644 .
Eu1 O2 C1 C2 89.6(13) 3_644 .
Eu1 O5 C18 O6 83(2) . .
Eu1 O5 C18 C19 -99(2) . .
Eu1 O3 C17 O4 -5.3(17) 3_745 .
Eu1 O3 C17 C14 174.1(7) 3_745 .
Eu1 O8 C34 C31 -160.1(8) 1_656 .
Eu1 O8 C34 O7 16.3(9) 1_656 .
Eu1 C34 O7 Eu1 124.5(8) 1_656 3_645
O1 C1 C2 C7 26.6(13) . .
O1 C1 C2 C3 -150.0(9) . .
O2 C1 C2 C7 -152.1(9) . .
O2 C1 C2 C3 31.3(13) . .
O6 C18 C19 C20 -5.6(13) . .
O6 C18 C19 C24 175.7(9) . .
O5 C18 C19 C20 176.5(9) . .
O5 C18 C19 C24 -2.3(13) . .
N2 C11 C12 C13 177.8(9) . .
N2 C11 C16 C15 -178.3(9) . .
N2 C10 C9 N1 0.6(11) . .
N1 C5 C4 C3 -176.6(9) . .
N3 C22 C23 C24 -175.1(9) . .
N3 C22 C21 C20 174.5(9) . .
N3 C26 C27 N4 0.3(13) . .
C22 N3 C25 N4 -179.9(8) . .
C22 N3 C26 C27 180.0(9) . .
C22 C23 C24 C19 0.4(15) . .
C6 C7 C2 C1 -178.4(9) . .
C6 C7 C2 C3 -1.7(15) . .
C6 C5 C4 C3 -0.7(15) . .
C18 C19 C24 C23 177.0(9) . .
C23 C22 C21 C20 -2.4(15) . .
C20 C19 C24 C23 -1.8(15) . .
C7 C6 C5 N1 174.6(9) . .
C7 C6 C5 C4 -1.4(15) . .
C7 C2 C3 C4 -0.4(15) . .
C19 C20 C21 C22 1.0(15) . .
C1 C2 C3 C4 176.3(9) . .
C11 N2 C8 N1 173.6(8) . .
C11 N2 C10 C9 -174.6(8) . .
C11 C12 C13 C14 0.5(15) . .
C2 C3 C4 C5 1.6(15) . .
C21 C22 C23 C24 1.7(15) . .
C21 C20 C19 C18 -177.7(9) . .
C21 C20 C19 C24 1.1(15) . .
C14 C15 C16 C11 0.4(16) . .
C25 N4 C28 C29 171.8(9) . .
C25 N4 C28 C33 -10.1(14) . .
C25 N4 C27 C26 0.0(13) . .
C25 N3 C22 C23 -38.4(14) . .
C25 N3 C22 C21 144.6(10) . .
C25 N3 C26 C27 -0.6(13) . .
C12 C11 C16 C15 0.9(15) . .
C15 C14 C17 O4 -175.4(9) . .
C15 C14 C17 O3 5.3(13) . .
C15 C14 C13 C12 0.7(15) . .
C29 C30 C31 C32 3.4(14) . .
C29 C30 C31 C34 -175.4(9) . .
C17 C14 C15 C16 -179.8(9) . .
C17 C14 C13 C12 179.3(9) . .
C26 N3 C22 C23 141.0(10) . .
C26 N3 C22 C21 -36.0(14) . .
C26 N3 C25 N4 0.6(11) . .
C5 N1 C8 N2 -176.1(8) . .
C5 N1 C9 C10 176.5(8) . .
C5 C6 C7 C2 2.6(16) . .
C8 N2 C11 C12 145.7(10) . .
C8 N2 C11 C16 -35.1(14) . .
C8 N2 C10 C9 0.5(11) . .
C8 N1 C5 C6 42.6(13) . .
C8 N1 C5 C4 -141.4(10) . .
C8 N1 C9 C10 -1.5(11) . .
C10 N2 C11 C12 -40.0(13) . .
C10 N2 C11 C16 139.2(10) . .
C10 N2 C8 N1 -1.4(11) . .
C33 C32 C31 C30 -4.0(14) . .
C33 C32 C31 C34 174.8(9) . .
C28 N4 C25 N3 175.1(8) . .
C28 N4 C27 C26 -175.3(9) . .
C28 C29 C30 C31 1.0(15) . .
C28 C33 C32 C31 0.1(14) . .
C13 C14 C15 C16 -1.2(15) . .
C13 C14 C17 O4 6.0(13) . .
C13 C14 C17 O3 -173.3(9) . .
C9 N1 C5 C6 -135.0(10) . .
C9 N1 C5 C4 41.0(13) . .
C9 N1 C8 N2 1.8(11) . .
C27 N4 C25 N3 -0.4(11) . .
C27 N4 C28 C29 -13.5(14) . .
C27 N4 C28 C33 164.6(10) . .
C16 C11 C12 C13 -1.4(15) . .
C30 C29 C28 N4 173.2(9) . .
C30 C29 C28 C33 -4.9(15) . .
C30 C31 C34 Eu1 -106(2) . 1_656
C30 C31 C34 O8 -9.7(14) . .
C30 C31 C34 O7 173.9(8) . .
C32 C33 C28 N4 -173.7(8) . .
C32 C33 C28 C29 4.4(14) . .
C32 C31 C34 Eu1 76(2) . 1_656
C32 C31 C34 O8 171.5(9) . .
C32 C31 C34 O7 -4.9(13) . .
C31 C34 O7 Eu1 159.6(7) . 1_656
C31 C34 O7 Eu1 -75.9(11) . 3_645
O8 C34 O7 Eu1 -16.7(9) . 1_656
O8 C34 O7 Eu1 107.8(9) . 3_645
